data_9011238
loop_
_publ_author_name
'Golic, L.'
'Graunar, M.'
'Lazarini, F.'

_publ_section_title
;
 catena-Di-mu-hydroxo-mu3-oxo-dibismuth(III) sulfate
;
_journal_name_full 'Acta Crystallographica, Section B'
_journal_page_first 2881
_journal_page_last 2883
_journal_paper_doi 10.1107/S056774088201019X
_journal_volume 38
_journal_year 1982
_chemical_compound_source Synthetic
_chemical_formula_sum 'Bi2 H2 O7 S'
_chemical_name_mineral Cannonite
_space_group_IT_number 14
_symmetry_space_group_name_Hall '-P 2ybc'
_symmetry_space_group_name_H-M 'P 1 21/c 1'
_cell_angle_alpha 90
_cell_angle_beta 109.01
_cell_angle_gamma 90
_cell_formula_units_Z 4
_cell_length_a 7.692
_cell_length_b 13.87
_cell_length_c 5.688
_cell_volume 573.745
_database_code_amcsd 0009782
_exptl_crystal_density_diffrn 6.530
_cod_depositor_comments
;
       Insterting Z value to be consistent with given formula
                                  miguel
;
_cod_original_formula_sum 'Bi2 S O7 H2'
_cod_database_code 9011238

loop_
_space_group_symop_operation_xyz
x,y,z
x,1/2-y,1/2+z
-x,1/2+y,1/2-z
-x,-y,-z

loop_
_atom_site_aniso_label
_atom_site_aniso_U_11
_atom_site_aniso_U_22
_atom_site_aniso_U_33
_atom_site_aniso_U_12
_atom_site_aniso_U_13
_atom_site_aniso_U_23
Bi1 0.00900 0.00850 0.00870 0.00060 0.00430 0.00070
Bi2 0.01050 0.01190 0.01690 0.00040 0.00780 0.00110
S 0.00760 0.00950 0.01210 -0.00010 0.00410 0.00070

loop_
_atom_site_label
_atom_site_fract_x
_atom_site_fract_y
_atom_site_fract_z
_atom_site_U_iso_or_equiv
_atom_site_type_symbol
_atom_site_attached_hydrogens
Bi1 0.53563 0.15689 0.40586 0.00870 Bi 0
Bi2 0.18997 0.13397 0.71429 0.01270 Bi 0
S 0.87450 0.13310 0.09930 0.01000 S 0
O 0.38980 0.23170 0.65000 0.01100 O 0
O-H1 0.32540 0.05220 0.49970 0.01200 O 1
O-H2 0.39660 0.07520 0.03780 0.01500 O 1
O1 0.73640 0.20280 0.12390 0.02000 O 0
O2 0.90090 0.05750 0.29070 0.02000 O 0
O3 0.05240 0.18240 0.13200 0.02400 O 0
O4 0.80730 0.09060 -0.14530 0.02600 O 0

loop_
_cod_changelog_entry_id
_cod_changelog_entry_author
_cod_changelog_entry_date
_cod_changelog_entry_text
1
;cod-tools version 3.8.0
Id: cif_guess_AMCSD_atom_types 9574 2023-05-10 09:00:05Z saulius
;
2023-05-10T18:53:04+03:00
;Derived atom types and hydrogen counts
from atom names that follow the AMCSD naming convention
(Wat == water, O-H == hydroxyl).
;

loop_
_cod_related_entry_id
_cod_related_entry_database
_cod_related_entry_code
1 AMCSD 0009782
